data_4340099
loop_
_publ_author_name
'Chen, Jin-Xiang'
'Chen, Ming'
'Ding, Ni-Ni'
'Chen, Wen-Hua'
'Zhang, Wen-Hua'
'Hor, T. S. Andy'
'Young, David J.'

_publ_section_title
;
 Transmetalation of a Dodecahedral Na9 Aggregate-Based Polymer: A Facile
 Route to Water Stable Cu(II) Coordination Networks.
;
_journal_issue 14
_journal_name_full 'Inorganic chemistry'
_journal_page_first 7446
_journal_page_last 7454
_journal_paper_doi 10.1021/ic500789w
_journal_volume 53
_journal_year 2014
_chemical_formula_sum 'C15 H15 N Na2 O9'
_chemical_formula_weight 399.26
_space_group_IT_number 148
_symmetry_cell_setting trigonal
_symmetry_space_group_name_Hall '-R 3'
_symmetry_space_group_name_H-M 'R -3 :H'
_atom_sites_solution_hydrogens geom
_atom_sites_solution_primary direct
_atom_sites_solution_secondary difmap
_audit_creation_method SHELXL-97
_audit_update_record
;
2014-01-05 # Formatted by publCIF
;
_cell_angle_alpha 90.00
_cell_angle_beta 90.00
_cell_angle_gamma 120.00
_cell_formula_units_Z 18
_cell_length_a 20.5520(12)
_cell_length_b 20.5520(12)
_cell_length_c 23.4904(13)
_cell_measurement_reflns_used 9968
_cell_measurement_temperature 153(2)
_cell_measurement_theta_max 28.16
_cell_measurement_theta_min 2.45
_cell_volume 8592.7(9)
_computing_cell_refinement 'ApexII (Bruker, 2011)'
_computing_data_collection 'ApexII (Bruker, 2011)'
_computing_data_reduction 'ApexII (Bruker, 2011)'
_computing_molecular_graphics 'SHELXL-97 (Sheldrick, 2008)'
_computing_publication_material 'publCIF (Westrip, 2010)'
_computing_structure_refinement 'SHELXL-97 (Sheldrick, 2008)'
_computing_structure_solution 'SHELXS-97 (Sheldrick, 2008)'
_diffrn_ambient_temperature 153(2)
_diffrn_measured_fraction_theta_full 1.000
_diffrn_measured_fraction_theta_max 1.000
_diffrn_measurement_device_type 'Bruker ApexII'
_diffrn_measurement_method 'phi and omega scans'
_diffrn_radiation_monochromator graphite
_diffrn_radiation_source 'fine-focus sealed tube'
_diffrn_radiation_type MoK\a
_diffrn_radiation_wavelength 0.71073
_diffrn_reflns_av_R_equivalents 0.0232
_diffrn_reflns_av_sigmaI/netI 0.0131
_diffrn_reflns_limit_h_max 24
_diffrn_reflns_limit_h_min -21
_diffrn_reflns_limit_k_max 24
_diffrn_reflns_limit_k_min -24
_diffrn_reflns_limit_l_max 27
_diffrn_reflns_limit_l_min -27
_diffrn_reflns_number 27626
_diffrn_reflns_theta_full 24.71
_diffrn_reflns_theta_max 24.71
_diffrn_reflns_theta_min 1.44
_diffrn_standards_decay_% 0
_diffrn_standards_interval_count 0
_diffrn_standards_interval_time 0
_diffrn_standards_number 0
_exptl_absorpt_coefficient_mu 0.152
_exptl_absorpt_correction_T_max 0.9558
_exptl_absorpt_correction_T_min 0.9143
_exptl_absorpt_correction_type multi-scan
_exptl_absorpt_process_details 'SADABS, (Sheldrick 2008)'
_exptl_crystal_colour colourless
_exptl_crystal_density_diffrn 1.389
_exptl_crystal_density_method 'not measured'
_exptl_crystal_description block
_exptl_crystal_F_000 3708
_exptl_crystal_size_max 0.60
_exptl_crystal_size_mid 0.60
_exptl_crystal_size_min 0.30
_platon_squeeze_details
;
;
_refine_diff_density_max 1.154
_refine_diff_density_min -1.100
_refine_diff_density_rms 0.111
_refine_ls_extinction_method none
_refine_ls_goodness_of_fit_ref 1.068
_refine_ls_hydrogen_treatment mixed
_refine_ls_matrix_type full
_refine_ls_number_parameters 268
_refine_ls_number_reflns 3269
_refine_ls_number_restraints 10
_refine_ls_restrained_S_all 1.067
_refine_ls_R_factor_all 0.0964
_refine_ls_R_factor_gt 0.0909
_refine_ls_shift/su_max 0.000
_refine_ls_shift/su_mean 0.000
_refine_ls_structure_factor_coef Fsqd
_refine_ls_weighting_details 'calc w=1/[\s^2^(Fo^2^)+(0.1417P)^2^+93.0919P] where P=(Fo^2^+2Fc^2^)/3'
_refine_ls_weighting_scheme calc
_refine_ls_wR_factor_gt 0.2567
_refine_ls_wR_factor_ref 0.2621
_reflns_number_gt 2917
_reflns_number_total 3269
_reflns_threshold_expression >2sigma(I)
_cod_data_source_file ic500789w_si_002.cif
_cod_data_source_block cpx1
_cod_depositor_comments 'Adding full bibliography for 4340099--4340103.cif.'
_cod_original_sg_symbol_H-M R-3
_cod_database_code 4340099

loop_
_symmetry_equiv_pos_as_xyz
'x, y, z'
'-y, x-y, z'
'-x+y, -x, z'
'x+2/3, y+1/3, z+1/3'
'-y+2/3, x-y+1/3, z+1/3'
'-x+y+2/3, -x+1/3, z+1/3'
'x+1/3, y+2/3, z+2/3'
'-y+1/3, x-y+2/3, z+2/3'
'-x+y+1/3, -x+2/3, z+2/3'
'-x, -y, -z'
'y, -x+y, -z'
'x-y, x, -z'
'-x+2/3, -y+1/3, -z+1/3'
'y+2/3, -x+y+1/3, -z+1/3'
'x-y+2/3, x+1/3, -z+1/3'
'-x+1/3, -y+2/3, -z+2/3'
'y+1/3, -x+y+2/3, -z+2/3'
'x-y+1/3, x+2/3, -z+2/3'

loop_
_atom_site_label
_atom_site_type_symbol
_atom_site_fract_x
_atom_site_fract_y
_atom_site_fract_z
_atom_site_U_iso_or_equiv
_atom_site_adp_type
_atom_site_occupancy
_atom_site_symmetry_multiplicity
_atom_site_calc_flag
_atom_site_refinement_flags
Na1 Na -1.6667 -0.3333 -0.48921(11) 0.0199(6) Uani 1 3 d S
Na2 Na -1.68863(9) -0.17938(9) -0.38707(7) 0.0274(5) Uani 1 1 d D
Na3 Na -1.6667 -0.3333 -0.3333 0.0435(11) Uani 1 6 d S
Na4 Na -1.5915(2) -0.18988(18) -0.61887(16) 0.0348(8) Uani 0.50 1 d P
O1W O -1.72410(17) -0.44102(17) -0.55368(13) 0.0295(7) Uani 1 1 d D
H1W1 H -1.692(2) -0.443(3) -0.5758(17) 0.035 Uiso 1 1 d D
H2W1 H -1.755(2) -0.440(3) -0.5789(16) 0.035 Uiso 1 1 d D
O1 O -1.61403(15) -0.22367(14) -0.43304(11) 0.0225(6) Uani 1 1 d .
O2 O -1.52941(18) -0.21774(18) -0.37078(12) 0.0311(7) Uani 1 1 d .
O2W O -1.7601(4) -0.1266(4) -0.35601(18) 0.096(2) Uani 1 1 d D
H1W2 H -1.745(4) -0.114(5) -0.3224(15) 0.115 Uiso 1 1 d D
H2W2 H -1.804(2) -0.166(3) -0.353(4) 0.115 Uiso 1 1 d D
O3W O -1.73645(18) -0.18006(17) -0.48270(13) 0.0306(7) Uani 1 1 d D
H1W3 H -1.729(3) -0.205(3) -0.5086(17) 0.037 Uiso 1 1 d D
H2W3 H -1.7771(19) -0.181(3) -0.492(2) 0.037 Uiso 1 1 d D
O3 O -1.4050(3) 0.0542(2) -0.5941(3) 0.088(2) Uani 1 1 d .
O4 O -1.5244(3) -0.0415(2) -0.59926(16) 0.0531(11) Uani 1 1 d .
O5 O -1.1939(2) 0.1597(3) -0.18983(14) 0.0537(11) Uani 1 1 d .
O6 O -1.2486(3) 0.2170(3) -0.22865(16) 0.0610(12) Uani 1 1 d .
N1 N -1.3595(2) -0.0376(3) -0.4578(2) 0.0580(16) Uani 1 1 d .
C1 C -1.5490(2) -0.1964(2) -0.41397(16) 0.0212(8) Uani 1 1 d .
C2 C -1.4874(2) -0.1301(2) -0.44696(18) 0.0264(9) Uani 1 1 d .
C3 C -1.4146(3) -0.0977(3) -0.4282(2) 0.0393(12) Uani 1 1 d .
H3A H -1.4024 -0.1164 -0.3953 0.047 Uiso 1 1 calc R
C4 C -1.3745(3) -0.0098(3) -0.5044(2) 0.0539(17) Uani 1 1 d .
H4A H -1.3349 0.0318 -0.5237 0.065 Uiso 1 1 calc R
C5 C -1.4454(3) -0.0403(2) -0.5239(2) 0.0410(13) Uani 1 1 d .
C6 C -1.5023(3) -0.1013(2) -0.49523(18) 0.0276(9) Uani 1 1 d .
H6A H -1.5524 -0.1235 -0.5090 0.033 Uiso 1 1 calc R
C7 C -1.4618(4) -0.0078(3) -0.5786(3) 0.0557(19) Uani 1 1 d .
C8 C -1.2813(3) -0.0041(4) -0.4352(3) 0.076(2) Uani 1 1 d .
H8A H -1.2454 0.0300 -0.4642 0.091 Uiso 1 1 calc R
H8B H -1.2697 -0.0446 -0.4278 0.091 Uiso 1 1 calc R
C9 C -1.2711(2) 0.0391(3) -0.3812(2) 0.0408(12) Uani 1 1 d .
C10 C -1.2349(3) 0.0290(3) -0.3359(2) 0.0451(14) Uani 1 1 d .
H10A H -1.2198 -0.0077 -0.3382 0.054 Uiso 1 1 calc R
C11 C -1.2201(3) 0.0714(3) -0.2870(2) 0.0368(11) Uani 1 1 d .
H11A H -1.1946 0.0639 -0.2563 0.044 Uiso 1 1 calc R
C12 C -1.2421(2) 0.1247(2) -0.28235(17) 0.0235(9) Uani 1 1 d .
C13 C -1.2795(3) 0.1337(3) -0.3286(2) 0.0346(10) Uani 1 1 d .
H13A H -1.2959 0.1695 -0.3262 0.042 Uiso 1 1 calc R
C14 C -1.2932(3) 0.0922(4) -0.3774(2) 0.0474(14) Uani 1 1 d .
H14A H -1.3178 0.1001 -0.4085 0.057 Uiso 1 1 calc R
C15 C -1.2265(2) 0.1707(2) -0.22986(19) 0.0300(10) Uani 1 1 d .

loop_
_atom_site_aniso_label
_atom_site_aniso_U_11
_atom_site_aniso_U_22
_atom_site_aniso_U_33
_atom_site_aniso_U_23
_atom_site_aniso_U_13
_atom_site_aniso_U_12
Na1 0.0192(8) 0.0192(8) 0.0212(13) 0.000 0.000 0.0096(4)
Na2 0.0331(9) 0.0285(9) 0.0248(9) -0.0051(6) -0.0031(7) 0.0186(7)
Na3 0.0407(16) 0.0407(16) 0.049(3) 0.000 0.000 0.0204(8)
Na4 0.0350(19) 0.0229(17) 0.046(2) 0.0111(15) 0.0154(16) 0.0143(15)
O1W 0.0262(15) 0.0272(16) 0.0309(16) 0.0003(12) -0.0010(12) 0.0103(13)
O1 0.0220(14) 0.0174(13) 0.0251(15) -0.0028(11) 0.0009(11) 0.0076(11)
O2 0.0437(18) 0.0412(18) 0.0195(15) -0.0039(13) -0.0029(13) 0.0296(15)
O2W 0.120(4) 0.213(7) 0.031(2) -0.015(3) 0.000(2) 0.141(5)
O3W 0.0352(17) 0.0317(16) 0.0300(16) -0.0024(12) -0.0033(13) 0.0205(14)
O3 0.095(4) 0.034(2) 0.141(5) 0.047(3) 0.085(4) 0.037(2)
O4 0.083(3) 0.0307(19) 0.042(2) 0.0124(16) 0.020(2) 0.026(2)
O5 0.060(2) 0.098(3) 0.0232(17) -0.0055(18) -0.0061(16) 0.055(2)
O6 0.107(4) 0.066(3) 0.043(2) -0.0132(19) -0.006(2) 0.068(3)
N1 0.020(2) 0.054(3) 0.073(4) -0.047(3) 0.011(2) -0.0017(19)
C1 0.027(2) 0.0217(19) 0.0200(19) -0.0067(15) 0.0017(16) 0.0156(17)
C2 0.024(2) 0.024(2) 0.029(2) -0.0121(17) 0.0032(16) 0.0103(17)
C3 0.024(2) 0.043(3) 0.043(3) -0.022(2) 0.0027(19) 0.011(2)
C4 0.051(3) 0.041(3) 0.038(3) -0.017(2) 0.023(3) -0.001(3)
C5 0.045(3) 0.017(2) 0.047(3) -0.0070(19) 0.025(2) 0.004(2)
C6 0.034(2) 0.0180(19) 0.029(2) -0.0034(16) 0.0103(17) 0.0122(17)
C7 0.098(5) 0.025(3) 0.058(4) 0.026(3) 0.060(4) 0.042(3)
C8 0.021(3) 0.088(5) 0.087(5) -0.058(4) 0.006(3) 0.003(3)
C9 0.016(2) 0.042(3) 0.049(3) -0.019(2) 0.0056(19) 0.0028(19)
C10 0.049(3) 0.025(2) 0.064(3) 0.005(2) 0.028(3) 0.021(2)
C11 0.045(3) 0.043(3) 0.036(3) 0.015(2) 0.009(2) 0.031(2)
C12 0.0185(18) 0.0203(19) 0.028(2) 0.0042(16) 0.0045(15) 0.0071(16)
C13 0.033(2) 0.042(3) 0.038(2) -0.008(2) -0.0072(19) 0.026(2)
C14 0.030(2) 0.078(4) 0.039(3) -0.017(3) -0.010(2) 0.030(3)
C15 0.027(2) 0.031(2) 0.030(2) 0.0033(18) 0.0040(17) 0.0123(18)

loop_
_atom_type_symbol
_atom_type_description
_atom_type_scat_dispersion_real
_atom_type_scat_dispersion_imag
_atom_type_scat_source
C C 0.0033 0.0016 'International Tables Vol C Tables 4.2.6.8 and 6.1.1.4'
H H 0.0000 0.0000 'International Tables Vol C Tables 4.2.6.8 and 6.1.1.4'
N N 0.0061 0.0033 'International Tables Vol C Tables 4.2.6.8 and 6.1.1.4'
O O 0.0106 0.0060 'International Tables Vol C Tables 4.2.6.8 and 6.1.1.4'
Na Na 0.0362 0.0249 'International Tables Vol C Tables 4.2.6.8 and 6.1.1.4'

loop_
_geom_angle_atom_site_label_1
_geom_angle_atom_site_label_2
_geom_angle_atom_site_label_3
_geom_angle
_geom_angle_site_symmetry_1
_geom_angle_site_symmetry_3
O1 Na1 O1 91.70(11) . 2_365
O1 Na1 O1 91.70(11) . 3_235
O1 Na1 O1 91.70(11) 2_365 3_235
O1 Na1 O1W 89.30(10) . 3_235
O1 Na1 O1W 93.27(10) 2_365 3_235
O1 Na1 O1W 174.89(13) 3_235 3_235
O1 Na1 O1W 174.89(13) . .
O1 Na1 O1W 89.30(10) 2_365 .
O1 Na1 O1W 93.27(10) 3_235 .
O1W Na1 O1W 85.64(12) 3_235 .
O1 Na1 O1W 93.27(10) . 2_365
O1 Na1 O1W 174.89(13) 2_365 2_365
O1 Na1 O1W 89.30(10) 3_235 2_365
O1W Na1 O1W 85.64(12) 3_235 2_365
O1W Na1 O1W 85.64(12) . 2_365
O1 Na1 Na3 55.95(8) . .
O1 Na1 Na3 55.95(8) 2_365 .
O1 Na1 Na3 55.95(8) 3_235 .
O1W Na1 Na3 128.29(8) 3_235 .
O1W Na1 Na3 128.29(8) . .
O1W Na1 Na3 128.29(8) 2_365 .
O1 Na1 Na4 84.11(9) . .
O1 Na1 Na4 135.91(9) 2_365 .
O1 Na1 Na4 132.19(9) 3_235 .
O1W Na1 Na4 42.97(9) 3_235 .
O1W Na1 Na4 91.69(11) . .
O1W Na1 Na4 43.77(9) 2_365 .
Na3 Na1 Na4 140.02(6) . .
O1 Na1 Na4 132.19(9) . 2_365
O1 Na1 Na4 84.11(9) 2_365 2_365
O1 Na1 Na4 135.91(9) 3_235 2_365
O1W Na1 Na4 43.77(9) 3_235 2_365
O1W Na1 Na4 42.97(9) . 2_365
O1W Na1 Na4 91.69(11) 2_365 2_365
Na3 Na1 Na4 140.02(6) . 2_365
Na4 Na1 Na4 67.62(9) . 2_365
O1 Na1 Na4 135.91(9) . 3_235
O1 Na1 Na4 132.19(9) 2_365 3_235
O1 Na1 Na4 84.11(9) 3_235 3_235
O1W Na1 Na4 91.69(11) 3_235 3_235
O1W Na1 Na4 43.77(9) . 3_235
O1W Na1 Na4 42.97(9) 2_365 3_235
Na3 Na1 Na4 140.02(6) . 3_235
Na4 Na1 Na4 67.62(9) . 3_235
Na4 Na1 Na4 67.62(9) 2_365 3_235
O1 Na1 Na2 28.89(7) . .
O1 Na1 Na2 67.41(8) 2_365 .
O1 Na1 Na2 107.06(10) 3_235 .
O1W Na1 Na2 75.99(8) 3_235 .
O1W Na1 Na2 148.97(8) . .
O1W Na1 Na2 117.03(8) 2_365 .
Na3 Na1 Na2 54.89(4) . .
Na4 Na1 Na2 91.57(6) . .
Na4 Na1 Na2 111.48(6) 2_365 .
Na4 Na1 Na2 158.22(7) 3_235 .
O1 Na1 Na2 107.07(10) . 2_365
O1 Na1 Na2 28.89(7) 2_365 2_365
O1 Na1 Na2 67.41(8) 3_235 2_365
O1W Na1 Na2 117.03(8) 3_235 2_365
O1W Na1 Na2 75.99(8) . 2_365
O1W Na1 Na2 148.97(8) 2_365 2_365
Na3 Na1 Na2 54.89(4) . 2_365
Na4 Na1 Na2 158.22(7) . 2_365
Na4 Na1 Na2 91.57(6) 2_365 2_365
Na4 Na1 Na2 111.48(6) 3_235 2_365
Na2 Na1 Na2 90.21(5) . 2_365
O2W Na2 O3 84.9(2) . 10_254
O2W Na2 O1 170.84(17) . .
O3 Na2 O1 90.13(13) 10_254 .
O2W Na2 O2 98.83(15) . 15_464
O3 Na2 O2 99.4(2) 10_254 15_464
O1 Na2 O2 89.56(11) . 15_464
O2W Na2 O3W 86.87(14) . .
O3 Na2 O3W 86.6(2) 10_254 .
O1 Na2 O3W 85.16(11) . .
O2 Na2 O3W 172.05(13) 15_464 .
O2W Na2 O2 98.0(2) . 2_365
O3 Na2 O2 176.97(15) 10_254 2_365
O1 Na2 O2 86.88(11) . 2_365
O2 Na2 O2 81.09(13) 15_464 2_365
O3W Na2 O2 92.67(11) . 2_365
O2W Na2 C1 160.2(2) . .
O3 Na2 C1 77.92(14) 10_254 .
O1 Na2 C1 21.29(10) . .
O2 Na2 C1 74.70(11) 15_464 .
O3W Na2 C1 101.67(11) . .
O2 Na2 C1 99.38(12) 2_365 .
O2W Na2 Na3 132.51(17) . .
O3 Na2 Na3 128.73(16) 10_254 .
O1 Na2 Na3 56.28(7) . .
O2 Na2 Na3 49.58(8) 15_464 .
O3W Na2 Na3 122.49(9) . .
O2 Na2 Na3 49.55(8) 2_365 .
C1 Na2 Na3 56.80(8) . .
O2W Na2 Na1 149.69(17) . .
O3 Na2 Na1 112.40(12) 10_254 .
O1 Na2 Na1 28.37(7) . .
O2 Na2 Na1 102.36(10) 15_464 .
O3W Na2 Na1 70.33(8) . .
O2 Na2 Na1 64.61(8) 2_365 .
C1 Na2 Na1 49.07(7) . .
Na3 Na2 Na1 55.42(4) . .
O2W Na2 H2W2 18.8(9) . .
O3 Na2 H2W2 103.2(10) 10_254 .
O1 Na2 H2W2 162.3(11) . .
O2 Na2 H2W2 99.5(19) 15_464 .
O3W Na2 H2W2 84.1(19) . .
O2 Na2 H2W2 79.6(10) 2_365 .
C1 Na2 H2W2 174.2(19) . .
Na3 Na2 H2W2 119.6(16) . .
Na1 Na2 H2W2 133.9(11) . .
O2 Na3 O2 69.59(6) 2_365 15_464
O2 Na3 O2 69.59(6) 2_365 13_144
O2 Na3 O2 110.41(6) 15_464 13_144
O2 Na3 O2 180.0 2_365 14_334
O2 Na3 O2 110.41(6) 15_464 14_334
O2 Na3 O2 110.41(6) 13_144 14_334
O2 Na3 O2 110.41(6) 2_365 .
O2 Na3 O2 69.59(6) 15_464 .
O2 Na3 O2 180.0 13_144 .
O2 Na3 O2 69.59(6) 14_334 .
O2 Na3 O2 110.41(6) 2_365 3_235
O2 Na3 O2 180.00(5) 15_464 3_235
O2 Na3 O2 69.59(6) 13_144 3_235
O2 Na3 O2 69.59(6) 14_334 3_235
O2 Na3 O2 110.41(6) . 3_235
O2 Na3 Na2 42.33(7) 2_365 .
O2 Na3 Na2 41.51(6) 15_464 .
O2 Na3 Na2 109.88(7) 13_144 .
O2 Na3 Na2 137.67(7) 14_334 .
O2 Na3 Na2 70.12(7) . .
O2 Na3 Na2 138.49(6) 3_235 .
O2 Na3 Na2 41.51(6) 2_365 15_464
O2 Na3 Na2 70.12(7) 15_464 15_464
O2 Na3 Na2 42.33(6) 13_144 15_464
O2 Na3 Na2 138.48(6) 14_334 15_464
O2 Na3 Na2 137.66(6) . 15_464
O2 Na3 Na2 109.88(7) 3_235 15_464
Na2 Na3 Na2 71.37(2) . 15_464
O2 Na3 Na2 109.88(7) 2_365 14_334
O2 Na3 Na2 42.33(6) 15_464 14_334
O2 Na3 Na2 138.48(6) 13_144 14_334
O2 Na3 Na2 70.12(7) 14_334 14_334
O2 Na3 Na2 41.52(6) . 14_334
O2 Na3 Na2 137.67(6) 3_235 14_334
Na2 Na3 Na2 71.37(3) . 14_334
Na2 Na3 Na2 108.63(2) 15_464 14_334
O2 Na3 Na2 137.67(7) 2_365 13_144
O2 Na3 Na2 138.48(6) 15_464 13_144
O2 Na3 Na2 70.12(7) 13_144 13_144
O2 Na3 Na2 42.34(6) 14_334 13_144
O2 Na3 Na2 109.88(7) . 13_144
O2 Na3 Na2 41.52(6) 3_235 13_144
Na2 Na3 Na2 180.0 . 13_144
Na2 Na3 Na2 108.63(3) 15_464 13_144
Na2 Na3 Na2 108.63(2) 14_334 13_144
O2 Na3 Na2 70.12(7) 2_365 2_365
O2 Na3 Na2 137.66(6) 15_464 2_365
O2 Na3 Na2 41.52(6) 13_144 2_365
O2 Na3 Na2 109.88(7) 14_334 2_365
O2 Na3 Na2 138.48(6) . 2_365
O2 Na3 Na2 42.33(6) 3_235 2_365
Na2 Na3 Na2 108.63(3) . 2_365
Na2 Na3 Na2 71.37(2) 15_464 2_365
Na2 Na3 Na2 180.0 14_334 2_365
Na2 Na3 Na2 71.37(2) 13_144 2_365
O2 Na3 Na2 138.49(6) 2_365 3_235
O2 Na3 Na2 109.88(7) 15_464 3_235
O2 Na3 Na2 137.67(6) 13_144 3_235
O2 Na3 Na2 41.52(6) 14_334 3_235
O2 Na3 Na2 42.33(6) . 3_235
O2 Na3 Na2 70.12(7) 3_235 3_235
Na2 Na3 Na2 108.63(3) . 3_235
Na2 Na3 Na2 180.0 15_464 3_235
Na2 Na3 Na2 71.37(2) 14_334 3_235
Na2 Na3 Na2 71.37(2) 13_144 3_235
Na2 Na3 Na2 108.63(2) 2_365 3_235
O4 Na4 O1W 114.78(17) . 3_235
O4 Na4 O1W 121.55(19) . 2_365
O1W Na4 O1W 73.83(15) 3_235 2_365
O4 Na4 Na1 119.96(15) . .
O1W Na4 Na1 37.30(8) 3_235 .
O1W Na4 Na1 37.41(7) 2_365 .
Na1 O1W Na4 99.74(13) . 2_365
Na1 O1W Na4 98.82(12) . 3_235
Na4 O1W Na4 106.21(19) 2_365 3_235
Na1 O1W H1W1 113(3) . .
Na4 O1W H1W1 108(3) 2_365 .
Na4 O1W H1W1 15(4) 3_235 .
Na1 O1W H2W1 116(3) . .
Na4 O1W H2W1 16(3) 2_365 .
Na4 O1W H2W1 102(3) 3_235 .
H1W1 O1W H2W1 100(3) . .
C1 O1 Na1 120.5(2) . .
C1 O1 Na2 114.4(2) . .
Na1 O1 Na2 122.74(12) . .
C1 O2 Na2 121.9(2) . 14_334
C1 O2 Na2 115.9(2) . 3_235
Na2 O2 Na2 121.56(12) 14_334 3_235
C1 O2 Na3 101.0(2) . .
Na2 O2 Na3 88.91(10) 14_334 .
Na2 O2 Na3 88.12(11) 3_235 .
Na2 O2W H1W2 102(5) . .
Na2 O2W H2W2 101(5) . .
H1W2 O2W H2W2 106(5) . .
Na2 O3W H1W3 117(3) . .
Na2 O3W H2W3 129(3) . .
H1W3 O3W H2W3 106(4) . .
C7 O3 Na2 168.9(4) . 10_254
C7 O4 Na4 120.9(3) . .
C4 N1 C3 122.3(5) . .
C4 N1 C8 121.2(6) . .
C3 N1 C8 116.5(6) . .
O1 C1 O2 126.6(4) . .
O1 C1 C2 116.3(3) . .
O2 C1 C2 117.2(4) . .
O1 C1 Na2 44.27(17) . .
O2 C1 Na2 110.5(2) . .
C2 C1 Na2 113.6(2) . .
C3 C2 C6 118.6(4) . .
C3 C2 C1 119.1(4) . .
C6 C2 C1 122.4(4) . .
C2 C3 N1 118.7(5) . .
C2 C3 H3A 120.6 . .
N1 C3 H3A 120.6 . .
N1 C4 C5 120.3(5) . .
N1 C4 H4A 119.8 . .
C5 C4 H4A 119.8 . .
C4 C5 C6 119.0(5) . .
C4 C5 C7 119.7(5) . .
C6 C5 C7 121.3(5) . .
C2 C6 C5 121.1(5) . .
C2 C6 H6A 119.5 . .
C5 C6 H6A 119.5 . .
O4 C7 O3 129.5(7) . .
O4 C7 C5 118.5(4) . .
O3 C7 C5 112.0(7) . .
N1 C8 C9 111.9(4) . .
N1 C8 H8A 109.2 . .
C9 C8 H8A 109.2 . .
N1 C8 H8B 109.2 . .
C9 C8 H8B 109.2 . .
H8A C8 H8B 107.9 . .
C10 C9 C14 119.1(4) . .
C10 C9 C8 119.4(5) . .
C14 C9 C8 121.3(6) . .
C9 C10 C11 120.9(4) . .
C9 C10 H10A 119.5 . .
C11 C10 H10A 119.5 . .
C10 C11 C12 120.7(5) . .
C10 C11 H11A 119.6 . .
C12 C11 H11A 119.6 . .
C11 C12 C13 117.6(4) . .
C11 C12 C15 121.2(4) . .
C13 C12 C15 121.2(4) . .
C14 C13 C12 121.5(4) . .
C14 C13 H13A 119.3 . .
C12 C13 H13A 119.3 . .
C13 C14 C9 120.1(5) . .
C13 C14 H14A 119.9 . .
C9 C14 H14A 119.9 . .
O5 C15 O6 124.1(4) . .
O5 C15 C12 118.4(4) . .
O6 C15 C12 117.4(4) . .

loop_
_geom_bond_atom_site_label_1
_geom_bond_atom_site_label_2
_geom_bond_distance
_geom_bond_site_symmetry_2
Na1 O1 2.356(3) .
Na1 O1 2.356(3) 2_365
Na1 O1 2.356(3) 3_235
Na1 O1W 2.444(3) 3_235
Na1 O1W 2.444(3) .
Na1 O1W 2.444(3) 2_365
Na1 Na3 3.662(2) .
Na1 Na4 3.975(4) .
Na1 Na4 3.975(4) 2_365
Na1 Na4 3.975(4) 3_235
Na1 Na2 4.171(2) .
Na1 Na2 4.171(2) 2_365
Na2 O2W 2.338(5) .
Na2 O3 2.360(4) 10_254
Na2 O1 2.396(3) .
Na2 O2 2.412(3) 15_464
Na2 O3W 2.449(3) .
Na2 O2 2.451(3) 2_365
Na2 C1 3.125(4) .
Na2 Na3 3.6381(16) .
Na2 H2W2 2.64(6) .
Na3 O2 2.770(3) 2_365
Na3 O2 2.770(3) 15_464
Na3 O2 2.770(3) 13_144
Na3 O2 2.770(3) 14_334
Na3 O2 2.770(3) .
Na3 O2 2.770(3) 3_235
Na3 Na2 3.6383(16) 15_464
Na3 Na2 3.6382(16) 14_334
Na3 Na2 3.6381(16) 13_144
Na3 Na2 3.6382(16) 2_365
Na3 Na2 3.6382(16) 3_235
Na4 O4 2.684(5) .
Na4 O1W 2.749(5) 3_235
Na4 O1W 2.783(5) 2_365
O1W Na4 2.749(5) 2_365
O1W Na4 2.783(5) 3_235
O1W H1W1 0.860(19) .
O1W H2W1 0.869(19) .
O1 C1 1.246(5) .
O2 C1 1.249(5) .
O2 Na2 2.412(3) 14_334
O2 Na2 2.451(3) 3_235
O2W H1W2 0.84(2) .
O2W H2W2 0.86(2) .
O3W H1W3 0.861(19) .
O3W H2W3 0.860(19) .
O3 C7 1.277(8) .
O3 Na2 2.360(4) 10_254
O4 C7 1.214(9) .
O5 C15 1.240(6) .
O6 C15 1.243(6) .
N1 C4 1.340(9) .
N1 C3 1.376(7) .
N1 C8 1.495(7) .
C1 C2 1.528(6) .
C2 C3 1.372(6) .
C2 C6 1.383(6) .
C3 H3A 0.9500 .
C4 C5 1.345(9) .
C4 H4A 0.9500 .
C5 C6 1.388(6) .
C5 C7 1.564(9) .
C6 H6A 0.9500 .
C8 C9 1.500(7) .
C8 H8A 0.9900 .
C8 H8B 0.9900 .
C9 C10 1.372(8) .
C9 C14 1.379(8) .
C10 C11 1.381(8) .
C10 H10A 0.9500 .
C11 C12 1.383(6) .
C11 H11A 0.9500 .
C12 C13 1.396(6) .
C12 C15 1.488(6) .
C13 C14 1.370(7) .
C13 H13A 0.9500 .
C14 H14A 0.9500 .

loop_
_platon_squeeze_void_nr
_platon_squeeze_void_average_x
_platon_squeeze_void_average_y
_platon_squeeze_void_average_z
_platon_squeeze_void_volume
_platon_squeeze_void_count_electrons
_platon_squeeze_void_content
1 0.000 0.000 0.500 266 156 ' '
2 0.333 0.667 0.167 265 156 ' '
3 0.667 0.333 0.833 265 156 ' '
